data_7235936
loop_
_publ_author_name
'Wang, Chih-Chieh'
'Yeh, Chang-Tsung'
'Ke, Szu-Yu'
'Cheng, Yi-Ting'
'Yang, Ching-Chun'
'Lee, Gene-Hsiang'
'Chang, Chung-Kai'
'Sheu, Hwo-Shuenn'

_publ_section_title
;
 Assembly of three Nd(iii) 2,6-naphthalenedicarboxylates (ndc2&#x2212;) 3D
 coordination polymers based on various secondary building units (SBUs):
 structural diversity and gas sorption properties
;
_journal_issue 112
_journal_name_full 'RSC Advances'
_journal_page_first 92378
_journal_paper_doi 10.1039/C5RA10799G
_journal_volume 5
_journal_year 2015
_chemical_formula_sum 'C27 H34 N3 Nd O11'
_chemical_formula_weight 720.81
_space_group_IT_number 2
_space_group_name_Hall '-P 1'
_space_group_name_H-M_alt 'P -1'
_symmetry_cell_setting triclinic
_symmetry_space_group_name_H-M 'P -1'
_atom_sites_solution_hydrogens geom
_atom_sites_solution_primary direct
_atom_sites_solution_secondary difmap
_audit_creation_method SHELXL-97
_audit_update_record
;
2013-10-21 deposited with the CCDC.
2015-10-12 downloaded from the CCDC.
;
_cell_angle_alpha 102.535(2)
_cell_angle_beta 98.857(2)
_cell_angle_gamma 107.293(2)
_cell_formula_units_Z 2
_cell_length_a 11.9577(13)
_cell_length_b 12.2216(13)
_cell_length_c 13.5034(14)
_cell_measurement_reflns_used 3944
_cell_measurement_temperature 200(2)
_cell_measurement_theta_max 22.56
_cell_measurement_theta_min 2.67
_cell_volume 1788.1(3)
_computing_cell_refinement 'Bruker SAINT'
_computing_data_collection 'Bruker SMART'
_computing_data_reduction 'Bruker SAINT'
_computing_molecular_graphics 'Bruker SHELXTL'
_computing_publication_material 'Bruker SHELXTL'
_computing_structure_refinement 'SHELXL-97 (Sheldrick, 1997)'
_computing_structure_solution 'SHELXS-97 (Sheldrick, 1990)'
_diffrn_ambient_temperature 200(2)
_diffrn_measured_fraction_theta_full 1.000
_diffrn_measured_fraction_theta_max 1.000
_diffrn_measurement_device_type 'BRUKER APEXCCD area detector'
_diffrn_measurement_method 'phi and omega scans'
_diffrn_radiation_monochromator graphite
_diffrn_radiation_source 'fine-focus sealed tube'
_diffrn_radiation_type MoK\a
_diffrn_radiation_wavelength 0.71073
_diffrn_reflns_av_R_equivalents 0.0552
_diffrn_reflns_av_sigmaI/netI 0.0605
_diffrn_reflns_limit_h_max 14
_diffrn_reflns_limit_h_min -14
_diffrn_reflns_limit_k_max 14
_diffrn_reflns_limit_k_min -14
_diffrn_reflns_limit_l_max 16
_diffrn_reflns_limit_l_min -16
_diffrn_reflns_number 18864
_diffrn_reflns_theta_full 25.00
_diffrn_reflns_theta_max 25.00
_diffrn_reflns_theta_min 1.59
_exptl_absorpt_coefficient_mu 1.504
_exptl_absorpt_correction_T_max 0.8401
_exptl_absorpt_correction_T_min 0.7049
_exptl_absorpt_correction_type multi-scan
_exptl_crystal_colour light-pink
_exptl_crystal_density_diffrn 1.339
_exptl_crystal_density_meas ?
_exptl_crystal_density_method 'not measured'
_exptl_crystal_description block
_exptl_crystal_F_000 730
_exptl_crystal_size_max 0.25
_exptl_crystal_size_mid 0.25
_exptl_crystal_size_min 0.12
_refine_diff_density_max 3.593
_refine_diff_density_min -2.375
_refine_diff_density_rms 0.266
_refine_ls_extinction_method none
_refine_ls_goodness_of_fit_ref 1.172
_refine_ls_hydrogen_treatment constr
_refine_ls_matrix_type full
_refine_ls_number_parameters 289
_refine_ls_number_reflns 6283
_refine_ls_number_restraints 13
_refine_ls_restrained_S_all 1.175
_refine_ls_R_factor_all 0.0993
_refine_ls_R_factor_gt 0.0895
_refine_ls_shift/su_max 0.017
_refine_ls_shift/su_mean 0.001
_refine_ls_structure_factor_coef Fsqd
_refine_ls_weighting_details 'calc w=1/[\s^2^(Fo^2^)+(0.1297P)^2^+20.3094P] where P=(Fo^2^+2Fc^2^)/3'
_refine_ls_weighting_scheme calc
_refine_ls_wR_factor_gt 0.2430
_refine_ls_wR_factor_ref 0.2493
_reflns_number_gt 5510
_reflns_number_total 6283
_reflns_threshold_expression >2sigma(I)
_cod_data_source_file c5ra10799g2.cif
_cod_data_source_block ic13046
_cod_depositor_comments
;
The following automatic conversions were performed:

data item '_symmetry_cell_setting' value 'Triclinic' was changed to
'triclinic' in accordance with the
/home/saulius/struct/COD-crude-data/automatic-downloads/DataCite-retrospective/RSC/depositions/lib/dictionaries/cif_core.dic
dictionary named 'cif_core.dic' version 2.4.2 last updated on
2011-04-26.

data item '_exptl_crystal_density_meas' value 'not_measured' was
changed to '?' -- the value is perceived as not measured.

Automatic conversion script
Id: cif_fix_values 6909 2019-04-08 15:41:33Z antanas 
;
_cod_original_cell_volume 1788.0(3)
_cod_original_sg_symbol_H-M P-1
_cod_database_code 7235936

loop_
_symmetry_equiv_pos_as_xyz
'x, y, z'
'-x, -y, -z'

loop_
_atom_site_label
_atom_site_type_symbol
_atom_site_fract_x
_atom_site_fract_y
_atom_site_fract_z
_atom_site_U_iso_or_equiv
_atom_site_adp_type
_atom_site_occupancy
_atom_site_symmetry_multiplicity
_atom_site_calc_flag
_atom_site_refinement_flags
_atom_site_disorder_assembly
_atom_site_disorder_group
Nd1 Nd 0.67572(5) 0.52189(6) 1.04646(4) 0.0261(2) Uani 1 1 d . . .
O1 O 0.7074(8) 0.7384(8) 1.0916(7) 0.048(2) Uani 1 1 d . . .
O2 O 0.5197(7) 0.6332(8) 1.0114(7) 0.042(2) Uani 1 1 d . . .
O3 O 0.8396(7) 0.5923(9) 1.2090(7) 0.047(2) Uani 1 1 d . . .
O4 O 0.7296(8) 0.4027(9) 1.1641(7) 0.049(2) Uani 1 1 d . . .
O5 O 0.6319(13) 0.5460(14) 0.8710(11) 0.024(3) Uiso 0.50 1 d P . -1
O6 O 0.4314(14) 0.4815(17) 0.8168(12) 0.027(4) Uiso 0.50 1 d P . -1
O7 O 0.3845(12) 0.5148(14) 0.1444(11) 0.022(3) Uiso 0.50 1 d P . -1
O8 O 0.5845(13) 0.5651(15) 0.1924(11) 0.019(3) Uiso 0.50 1 d P . -1
C1 C 0.6030(10) 0.7322(11) 1.0504(10) 0.038(3) Uani 1 1 d . . .
C2 C 0.4556(10) 0.9454(10) 0.9726(9) 0.035(3) Uani 1 1 d . . .
C3 C 0.4778(11) 0.8385(12) 0.9812(11) 0.044(3) Uani 1 1 d . . .
H3 H 0.4202 0.7631 0.9419 0.053 Uiso 1 1 calc R . .
C4 C 0.5799(9) 0.8436(11) 1.0445(9) 0.034(3) Uani 1 1 d . . .
C5 C 0.6690(11) 0.9549(11) 1.0991(10) 0.040(3) Uani 1 1 d . . .
H5 H 0.7420 0.9582 1.1411 0.048 Uiso 1 1 calc R . .
C6 C 0.6501(11) 1.0579(12) 1.0917(11) 0.046(3) Uani 1 1 d . . .
H6 H 0.7092 1.1326 1.1305 0.055 Uiso 1 1 calc R . .
C7 C 0.8098(10) 0.4914(12) 1.2268(9) 0.036(3) Uani 1 1 d . . .
C8 C 1.0176(11) 0.5573(11) 1.4925(10) 0.038(3) Uani 1 1 d . . .
C9 C 0.9571(10) 0.5700(12) 1.3979(9) 0.041(3) Uani 1 1 d . . .
H9 H 0.9795 0.6460 1.3849 0.049 Uiso 1 1 calc R . .
C10 C 0.8704(10) 0.4785(11) 1.3274(9) 0.035(3) Uani 1 1 d . . .
C11 C 0.8344(13) 0.3639(14) 1.3464(11) 0.053(4) Uani 1 1 d . . .
H11 H 0.7726 0.2985 1.2963 0.063 Uiso 1 1 calc R . .
C12 C 0.8888(13) 0.3482(13) 1.4362(11) 0.055(4) Uani 1 1 d . . .
H12 H 0.8626 0.2728 1.4499 0.067 Uiso 1 1 calc R . .
C13 C 0.5364(19) 0.516(2) 0.8022(16) 0.024(4) Uiso 0.50 1 d P . -1
C14 C 0.4842(18) 0.540(2) 0.2119(15) 0.019(4) Uiso 0.50 1 d P . -1
C15 C 0.547(2) 0.526(2) 0.6950(18) 0.032(5) Uiso 0.50 1 d P . -1
C16 C 0.661(2) 0.554(2) 0.6668(18) 0.030(3) Uiso 0.50 1 d P . -1
H16 H 0.7318 0.5686 0.7194 0.036 Uiso 0.50 1 d PR . -1
C17 C 0.672(3) 0.565(3) 0.575(2) 0.049(7) Uiso 0.50 1 d P . -1
H17 H 0.7511 0.5866 0.5608 0.059 Uiso 0.50 1 d PR . -1
C18 C 0.5698(19) 0.546(2) 0.4941(17) 0.027(5) Uiso 0.50 1 d P . -1
C19 C 0.574(2) 0.551(2) 0.3911(17) 0.027(5) Uiso 0.50 1 d P . -1
H19 H 0.6506 0.5674 0.3723 0.033 Uiso 0.50 1 d PR . -1
C20 C 0.4755(18) 0.537(2) 0.3196(15) 0.020(4) Uiso 0.50 1 d P . -1
C21 C 0.3605(18) 0.5145(19) 0.3465(15) 0.020(4) Uiso 0.50 1 d P . -1
H21 H 0.2902 0.5041 0.2953 0.024 Uiso 0.50 1 d PR . -1
C22 C 0.351(2) 0.503(2) 0.4438(17) 0.030(3) Uiso 0.50 1 d P . -1
H22 H 0.2733 0.4840 0.4600 0.036 Uiso 0.50 1 d PR . -1
C23 C 0.4525(18) 0.520(2) 0.5204(16) 0.024(4) Uiso 0.50 1 d P . -1
C24 C 0.4466(18) 0.513(2) 0.6227(15) 0.021(4) Uiso 0.50 1 d P . -1
H24 H 0.3701 0.4946 0.6410 0.026 Uiso 0.50 1 d PR . -1
O9 O 0.7300(10) 0.3627(11) 0.9455(9) 0.076(4) Uani 1 1 d D . .
N1 N 0.7462(14) 0.2843(15) 0.7888(12) 0.090 Uiso 1 1 d D . .
C25 C 0.7855(19) 0.3459(18) 0.8862(14) 0.090 Uiso 1 1 d D . .
H25 H 0.8705 0.3809 0.9109 0.108 Uiso 1 1 calc R . .
C26 C 0.8113(19) 0.2730(19) 0.7064(16) 0.090 Uiso 1 1 d D . .
H26A H 0.8912 0.3352 0.7293 0.108 Uiso 1 1 calc R . .
H26B H 0.7663 0.2818 0.6433 0.108 Uiso 1 1 calc R . .
H26C H 0.8204 0.1943 0.6912 0.108 Uiso 1 1 calc R . .
C27 C 0.6213(17) 0.1966(18) 0.7626(18) 0.090 Uiso 1 1 d D . .
H27A H 0.5828 0.2135 0.8204 0.108 Uiso 1 1 calc R . .
H27B H 0.6244 0.1157 0.7512 0.108 Uiso 1 1 calc R . .
H27C H 0.5747 0.2030 0.6991 0.108 Uiso 1 1 calc R . .
O10 O 0.8633(9) 0.6199(11) 0.9984(9) 0.067(3) Uani 1 1 d D . .
N2 N 1.0096(15) 0.7678(15) 0.9650(13) 0.090(5) Uiso 1 1 d D . .
C28 C 0.9088(18) 0.7159(16) 0.9993(17) 0.090 Uiso 1 1 d D . .
H28 H 0.8715 0.7697 1.0286 0.108 Uiso 1 1 calc R . .
C29 C 1.109(3) 0.858(3) 1.029(3) 0.090 Uiso 0.55 1 d PD A 1
H29A H 1.1460 0.8291 1.0829 0.108 Uiso 0.55 1 calc PR A 1
H29B H 1.0851 0.9246 1.0615 0.108 Uiso 0.55 1 calc PR A 1
H29C H 1.1668 0.8848 0.9876 0.108 Uiso 0.55 1 calc PR A 1
C29' C 1.032(5) 0.881(3) 0.937(4) 0.090 Uiso 0.45 1 d PD A 2
H29D H 0.9704 0.8702 0.8758 0.108 Uiso 0.45 1 calc PR A 2
H29E H 1.1118 0.9048 0.9219 0.108 Uiso 0.45 1 calc PR A 2
H29F H 1.0292 0.9423 0.9959 0.108 Uiso 0.45 1 calc PR A 2
C30 C 1.029(2) 0.6922(18) 0.8776(15) 0.090 Uiso 1 1 d D A .
H30A H 1.0152 0.6126 0.8877 0.108 Uiso 1 1 calc R . .
H30B H 1.1117 0.7258 0.8711 0.108 Uiso 1 1 calc R . .
H30C H 0.9725 0.6861 0.8139 0.108 Uiso 1 1 calc R . .
O11 O 1.009(4) 0.951(3) 1.265(3) 0.250 Uiso 1 1 d D . .
N3 N 0.855(4) 0.913(4) 1.347(4) 0.250 Uiso 1 1 d D . .
C31 C 0.932(5) 0.884(5) 1.294(4) 0.250 Uiso 1 1 d D . .
H31 H 0.9261 0.8030 1.2776 0.300 Uiso 1 1 calc R . .
C32 C 0.745(5) 0.837(5) 1.365(4) 0.250 Uiso 1 1 d D . .
H32A H 0.7287 0.7542 1.3275 0.300 Uiso 1 1 calc R . .
H32B H 0.6773 0.8620 1.3404 0.300 Uiso 1 1 calc R . .
H32C H 0.7547 0.8453 1.4401 0.300 Uiso 1 1 calc R . .
C33 C 0.885(5) 1.034(4) 1.416(4) 0.250 Uiso 1 1 d D . .
H33A H 0.9581 1.0870 1.4044 0.300 Uiso 1 1 calc R . .
H33B H 0.8989 1.0313 1.4888 0.300 Uiso 1 1 calc R . .
H33C H 0.8182 1.0630 1.4007 0.300 Uiso 1 1 calc R . .
O12 O 0.514(5) 0.796(4) 0.726(4) 0.179(19) Uiso 0.50 1 d P B 1
H12A H 0.4741 0.8444 0.7215 0.215 Uiso 0.50 1 d PR B 1
H12B H 0.4698 0.7431 0.7454 0.215 Uiso 0.50 1 d PR B 1
O12' O 0.659(4) 0.835(4) 0.731(4) 0.172(18) Uiso 0.50 1 d P C 2
H12C H 0.6664 0.8545 0.7908 0.206 Uiso 0.50 1 d PR C 2
H12D H 0.6534 0.7693 0.7299 0.206 Uiso 0.50 1 d PR C 2
O13 O 0.397(3) 0.110(2) 0.446(2) 0.200 Uiso 1 1 d . . .
H13A H 0.4032 0.0772 0.3908 0.240 Uiso 1 1 d R . .
H13B H 0.4464 0.1134 0.4828 0.240 Uiso 1 1 d R . .

loop_
_atom_site_aniso_label
_atom_site_aniso_U_11
_atom_site_aniso_U_22
_atom_site_aniso_U_33
_atom_site_aniso_U_23
_atom_site_aniso_U_13
_atom_site_aniso_U_12
Nd1 0.0149(3) 0.0537(4) 0.0156(3) 0.0177(2) 0.0027(2) 0.0152(3)
O1 0.027(4) 0.057(6) 0.056(6) 0.021(4) -0.009(4) 0.012(4)
O2 0.028(4) 0.046(5) 0.046(5) 0.016(4) -0.004(4) 0.007(4)
O3 0.020(4) 0.067(6) 0.038(5) 0.023(4) -0.014(3) -0.002(4)
O4 0.048(5) 0.063(6) 0.033(5) 0.019(4) -0.011(4) 0.022(5)
C1 0.025(6) 0.045(7) 0.040(7) 0.015(5) 0.003(5) 0.008(5)
C2 0.023(5) 0.043(7) 0.036(6) 0.006(5) 0.003(5) 0.013(5)
C3 0.026(6) 0.046(7) 0.049(8) 0.005(6) -0.003(5) 0.008(5)
C4 0.017(5) 0.054(7) 0.030(6) 0.011(5) 0.003(4) 0.012(5)
C5 0.026(6) 0.056(8) 0.038(7) 0.011(6) -0.001(5) 0.020(6)
C6 0.030(6) 0.042(7) 0.051(8) 0.003(6) -0.007(6) 0.009(5)
C7 0.022(5) 0.063(8) 0.026(6) 0.022(6) -0.001(5) 0.017(5)
C8 0.029(6) 0.053(7) 0.035(6) 0.016(6) 0.006(5) 0.017(5)
C9 0.028(6) 0.065(8) 0.031(6) 0.027(6) 0.000(5) 0.013(6)
C10 0.025(6) 0.061(8) 0.026(6) 0.020(5) 0.005(5) 0.019(5)
C11 0.040(7) 0.068(9) 0.045(8) 0.023(7) -0.011(6) 0.016(7)
C12 0.050(8) 0.050(8) 0.048(8) 0.025(6) -0.018(7) -0.001(6)
O9 0.061(7) 0.104(9) 0.059(7) -0.005(6) 0.038(6) 0.030(6)
O10 0.039(5) 0.110(9) 0.082(8) 0.072(7) 0.025(5) 0.028(6)

loop_
_atom_type_symbol
_atom_type_description
_atom_type_scat_dispersion_real
_atom_type_scat_dispersion_imag
_atom_type_scat_source
C C 0.0033 0.0016 'International Tables Vol C Tables 4.2.6.8 and 6.1.1.4'
H H 0.0000 0.0000 'International Tables Vol C Tables 4.2.6.8 and 6.1.1.4'
N N 0.0061 0.0033 'International Tables Vol C Tables 4.2.6.8 and 6.1.1.4'
O O 0.0106 0.0060 'International Tables Vol C Tables 4.2.6.8 and 6.1.1.4'
Nd Nd -0.1943 3.0179 'International Tables Vol C Tables 4.2.6.8 and 6.1.1.4'

loop_
_geom_angle_atom_site_label_1
_geom_angle_atom_site_label_2
_geom_angle_atom_site_label_3
_geom_angle
_geom_angle_site_symmetry_1
_geom_angle_site_symmetry_3
O6 Nd1 O2 68.3(5) 2_667 2_667
O6 Nd1 O8 12.4(4) 2_667 1_556
O2 Nd1 O8 77.8(4) 2_667 1_556
O6 Nd1 O9 129.0(5) 2_667 .
O2 Nd1 O9 80.7(4) 2_667 .
O8 Nd1 O9 140.9(5) 1_556 .
O6 Nd1 O5 133.7(5) 2_667 .
O2 Nd1 O5 84.3(4) 2_667 .
O8 Nd1 O5 130.4(5) 1_556 .
O9 Nd1 O5 78.7(5) . .
O6 Nd1 O10 145.6(5) 2_667 .
O2 Nd1 O10 146.1(4) 2_667 .
O8 Nd1 O10 135.7(5) 1_556 .
O9 Nd1 O10 73.6(4) . .
O5 Nd1 O10 69.3(4) . .
O6 Nd1 O7 134.3(5) 2_667 2_666
O2 Nd1 O7 73.6(4) 2_667 2_666
O8 Nd1 O7 135.6(5) 1_556 2_666
O9 Nd1 O7 65.7(5) . 2_666
O5 Nd1 O7 16.0(4) . 2_666
O10 Nd1 O7 75.7(4) . 2_666
O6 Nd1 O1 85.2(5) 2_667 .
O2 Nd1 O1 124.2(3) 2_667 .
O8 Nd1 O1 72.9(5) 1_556 .
O9 Nd1 O1 145.3(4) . .
O5 Nd1 O1 80.3(4) . .
O10 Nd1 O1 73.2(4) . .
O7 Nd1 O1 96.1(4) 2_666 .
O6 Nd1 O3 76.5(4) 2_667 .
O2 Nd1 O3 133.4(3) 2_667 .
O8 Nd1 O3 73.1(4) 1_556 .
O9 Nd1 O3 100.0(4) . .
O5 Nd1 O3 141.9(4) . .
O10 Nd1 O3 73.8(3) . .
O7 Nd1 O3 149.0(4) 2_666 .
O1 Nd1 O3 80.4(3) . .
O6 Nd1 O4 67.1(5) 2_667 .
O2 Nd1 O4 86.0(3) 2_667 .
O8 Nd1 O4 74.8(4) 1_556 .
O9 Nd1 O4 71.4(4) . .
O5 Nd1 O4 149.6(4) . .
O10 Nd1 O4 105.8(3) . .
O7 Nd1 O4 134.7(4) 2_666 .
O1 Nd1 O4 128.3(3) . .
O3 Nd1 O4 51.8(3) . .
O6 Nd1 O2 73.3(4) 2_667 .
O2 Nd1 O2 74.8(3) 2_667 .
O8 Nd1 O2 67.1(4) 1_556 .
O9 Nd1 O2 136.4(4) . .
O5 Nd1 O2 63.7(4) . .
O10 Nd1 O2 109.6(3) . .
O7 Nd1 O2 73.0(4) 2_666 .
O1 Nd1 O2 50.3(3) . .
O3 Nd1 O2 123.1(3) . .
O4 Nd1 O2 140.1(3) . .
O6 Nd1 C7 68.4(4) 2_667 .
O2 Nd1 C7 109.4(3) 2_667 .
O8 Nd1 C7 70.8(4) 1_556 .
O9 Nd1 C7 86.3(4) . .
O5 Nd1 C7 157.9(4) . .
O10 Nd1 C7 91.0(3) . .
O7 Nd1 C7 151.3(4) 2_666 .
O1 Nd1 C7 104.3(3) . .
O3 Nd1 C7 26.2(3) . .
O4 Nd1 C7 25.7(3) . .
O2 Nd1 C7 135.7(3) . .
C1 O1 Nd1 98.4(8) . .
C1 O2 Nd1 163.0(8) . 2_667
C1 O2 Nd1 90.0(7) . .
Nd1 O2 Nd1 105.2(3) 2_667 .
C7 O3 Nd1 93.0(6) . .
C7 O4 Nd1 93.1(7) . .
C13 O5 Nd1 133.5(14) . .
C13 O6 Nd1 141.7(15) . 2_667
C14 O7 Nd1 135.8(12) . 2_666
C14 O8 Nd1 139.1(14) . 1_554
O2 C1 O1 121.0(12) . .
O2 C1 C4 119.8(10) . .
O1 C1 C4 119.1(11) . .
O2 C1 Nd1 64.7(6) . .
O1 C1 Nd1 56.5(7) . .
C4 C1 Nd1 171.9(8) . .
C2 C2 C6 120.1(14) 2_677 2_677
C2 C2 C3 118.1(13) 2_677 .
C6 C2 C3 121.7(11) 2_677 .
C4 C3 C2 120.9(12) . .
C3 C4 C5 120.1(12) . .
C3 C4 C1 120.2(11) . .
C5 C4 C1 119.5(10) . .
C6 C5 C4 120.0(11) . .
C5 C6 C2 120.7(12) . 2_677
O4 C7 O3 121.8(10) . .
O4 C7 C10 118.9(11) . .
O3 C7 C10 119.4(11) . .
O4 C7 Nd1 61.2(6) . .
O3 C7 Nd1 60.8(5) . .
C10 C7 Nd1 173.9(8) . .
C12 C8 C8 121.2(14) 2_768 2_768
C12 C8 C9 121.8(12) 2_768 .
C8 C8 C9 116.9(14) 2_768 .
C10 C9 C8 122.1(12) . .
C9 C10 C11 119.7(11) . .
C9 C10 C7 121.9(11) . .
C11 C10 C7 118.4(11) . .
C12 C11 C10 120.2(13) . .
C11 C12 C8 119.9(13) . 2_768
O5 C13 O6 125.1(19) . .
O5 C13 C15 118.1(19) . .
O6 C13 C15 116.8(19) . .
O8 C14 O7 124.5(18) . .
O8 C14 C20 118.4(17) . .
O7 C14 C20 117.1(17) . .
C24 C15 C16 119(2) . .
C24 C15 C13 120(2) . .
C16 C15 C13 122(2) . .
C17 C16 C15 123(2) . .
C16 C17 C18 122(3) . .
C19 C18 C17 125(2) . .
C19 C18 C23 117.8(19) . .
C17 C18 C23 117(2) . .
C20 C19 C18 122(2) . .
C19 C20 C21 120.0(18) . .
C19 C20 C14 120.1(18) . .
C21 C20 C14 119.8(17) . .
C22 C21 C20 119.9(19) . .
C21 C22 C23 121(2) . .
C22 C23 C24 122.8(19) . .
C22 C23 C18 118.9(19) . .
C24 C23 C18 118.3(18) . .
C15 C24 C23 122(2) . .
C25 O9 Nd1 141.3(15) . .
C25 N1 C26 129.8(17) . .
C25 N1 C27 114.3(17) . .
C26 N1 C27 115.0(16) . .
O9 C25 N1 128(2) . .
C28 O10 Nd1 131.5(13) . .
C29 N2 C28 123(2) . .
C29 N2 C30 117(2) . .
C28 N2 C30 114.9(18) . .
C29 N2 C29' 66(3) . .
C28 N2 C29' 123(3) . .
C30 N2 C29' 102(2) . .
O10 C28 N2 131(2) . .
C31 N3 C32 130(5) . .
C31 N3 C33 121(5) . .
C32 N3 C33 108(5) . .
O11 C31 N3 127(6) . .

loop_
_geom_bond_atom_site_label_1
_geom_bond_atom_site_label_2
_geom_bond_distance
_geom_bond_site_symmetry_2
Nd1 O6 2.405(16) 2_667
Nd1 O2 2.414(8) 2_667
Nd1 O8 2.430(14) 1_556
Nd1 O9 2.436(11) .
Nd1 O5 2.448(14) .
Nd1 O10 2.465(10) .
Nd1 O7 2.469(14) 2_666
Nd1 O1 2.480(9) .
Nd1 O3 2.500(7) .
Nd1 O4 2.511(8) .
Nd1 O2 2.659(8) .
Nd1 C7 2.861(11) .
O1 C1 1.259(14) .
O2 C1 1.256(14) .
O2 Nd1 2.414(8) 2_667
O3 C7 1.265(15) .
O4 C7 1.242(15) .
O5 C13 1.26(3) .
O6 C13 1.26(3) .
O6 Nd1 2.405(15) 2_667
O7 C14 1.29(2) .
O7 Nd1 2.469(14) 2_666
O8 C14 1.23(2) .
O8 Nd1 2.430(14) 1_554
C1 C4 1.483(17) .
C2 C2 1.39(2) 2_677
C2 C6 1.404(17) 2_677
C2 C3 1.433(18) .
C3 C4 1.355(17) .
C4 C5 1.411(17) .
C5 C6 1.364(18) .
C6 C2 1.404(17) 2_677
C7 C10 1.501(15) .
C8 C12 1.391(18) 2_768
C8 C8 1.41(3) 2_768
C8 C9 1.431(16) .
C9 C10 1.333(18) .
C10 C11 1.430(19) .
C11 C12 1.364(18) .
C12 C8 1.391(18) 2_768
C13 C15 1.50(3) .
C14 C20 1.48(3) .
C15 C24 1.37(3) .
C15 C16 1.44(3) .
C16 C17 1.30(4) .
C17 C18 1.44(4) .
C18 C19 1.41(3) .
C18 C23 1.46(3) .
C19 C20 1.35(3) .
C20 C21 1.44(3) .
C21 C22 1.37(3) .
C22 C23 1.40(3) .
C23 C24 1.41(3) .
O9 C25 1.139(15) .
N1 C25 1.299(16) .
N1 C26 1.458(16) .
N1 C27 1.492(16) .
O10 C28 1.134(15) .
N2 C29 1.364(19) .
N2 C28 1.384(16) .
N2 C30 1.427(16) .
N2 C29' 1.465(19) .
O11 C31 1.217(19) .
N3 C31 1.330(19) .
N3 C32 1.46(2) .
N3 C33 1.467(19) .
